data_4077289
loop_
_publ_author_name
'Vicente, Jos\'e'
'Abad, Jos\'e-Antonio'
'F\"ortsch, Walter'
'Jones, Peter G.'
'Fischer, Axel K.'

_publ_section_title
;
 Synthesis of Ortho-Palladated Phenol Derivatives. Study of Their
 Reactivity with Carbon Monoxide and Isonitriles
;
_journal_issue 13
_journal_name_full Organometallics
_journal_page_first 2704
_journal_paper_doi 10.1021/om010074z
_journal_volume 20
_journal_year 2001
_chemical_formula_sum 'C39 H41 F3 N4 O5 Pd S'
_chemical_formula_weight 841.22
_chemical_name_systematic
;
 ?
;
_space_group_IT_number 2
_symmetry_cell_setting triclinic
_symmetry_space_group_name_Hall '-P 1'
_symmetry_space_group_name_H-M 'P -1'
_atom_sites_solution_hydrogens geom
_atom_sites_solution_primary direct
_atom_sites_solution_secondary difmap
_audit_creation_method SHELXL-97
_cell_angle_alpha 112.118(3)
_cell_angle_beta 95.685(3)
_cell_angle_gamma 101.822(3)
_cell_formula_units_Z 2
_cell_length_a 8.5339(3)
_cell_length_b 14.9785(4)
_cell_length_c 17.2207(4)
_cell_measurement_reflns_used 8192
_cell_measurement_temperature 173(2)
_cell_measurement_theta_max 28
_cell_measurement_theta_min 2
_cell_volume 1957.95(12)
_computing_cell_refinement 'Siemens SAINT'
_computing_data_collection 'Siemens SMART'
_computing_data_reduction 'Siemens SAINT'
_computing_molecular_graphics 'Siemens XP'
_computing_publication_material SHELXL-97
_computing_structure_refinement 'SHELXL-97 (Sheldrick, 1997)'
_computing_structure_solution 'SHELXS-97 (Sheldrick, 1990)'
_diffrn_ambient_temperature 173(2)
_diffrn_measured_fraction_theta_full 0.972
_diffrn_measured_fraction_theta_max 0.960
_diffrn_measurement_device_type 'Siemens SMART 1000 CCD'
_diffrn_measurement_method \w-scans
_diffrn_radiation_monochromator graphite
_diffrn_radiation_source 'fine-focus sealed tube'
_diffrn_radiation_type MoK\a
_diffrn_radiation_wavelength 0.71073
_diffrn_reflns_av_R_equivalents 0.0174
_diffrn_reflns_av_sigmaI/netI 0.0416
_diffrn_reflns_limit_h_max 11
_diffrn_reflns_limit_h_min -10
_diffrn_reflns_limit_k_max 19
_diffrn_reflns_limit_k_min -15
_diffrn_reflns_limit_l_max 16
_diffrn_reflns_limit_l_min -22
_diffrn_reflns_number 13301
_diffrn_reflns_theta_full 28.00
_diffrn_reflns_theta_max 28.29
_diffrn_reflns_theta_min 1.55
_exptl_absorpt_coefficient_mu 0.589
_exptl_absorpt_correction_T_max 0.999
_exptl_absorpt_correction_T_min 0.894
_exptl_absorpt_correction_type 'multiple scans (SADABS)'
_exptl_crystal_colour colourless
_exptl_crystal_density_diffrn 1.427
_exptl_crystal_density_method 'not measured'
_exptl_crystal_description tablet
_exptl_crystal_F_000 864
_exptl_crystal_size_max 0.45
_exptl_crystal_size_mid 0.40
_exptl_crystal_size_min 0.12
_refine_diff_density_max 0.602
_refine_diff_density_min -0.559
_refine_diff_density_rms 0.070
_refine_ls_extinction_method none
_refine_ls_goodness_of_fit_ref 1.053
_refine_ls_hydrogen_treatment 'cation methyls and OH rigid, others riding'
_refine_ls_matrix_type full
_refine_ls_number_parameters 483
_refine_ls_number_reflns 9338
_refine_ls_number_restraints 3
_refine_ls_restrained_S_all 1.053
_refine_ls_R_factor_all 0.0466
_refine_ls_R_factor_gt 0.0344
_refine_ls_shift/su_max 0.001
_refine_ls_shift/su_mean 0.000
_refine_ls_structure_factor_coef Fsqd
_refine_ls_weighting_details 'calc w=1/[\s^2^(Fo^2^)+(0.0312P)^2^+1.2668P] where P=(Fo^2^+2Fc^2^)/3'
_refine_ls_weighting_scheme calc
_refine_ls_wR_factor_gt 0.0773
_refine_ls_wR_factor_ref 0.0836
_reflns_number_gt 7934
_reflns_number_total 9338
_reflns_threshold_expression >2sigma(I)
_cod_data_source_file om010074z.cif
_cod_data_source_block foerst
_cod_original_cell_volume 1957.95(10)
_cod_database_code 4077289

loop_
_symmetry_equiv_pos_as_xyz
'x, y, z'
'-x, -y, -z'

loop_
_atom_site_label
_atom_site_type_symbol
_atom_site_fract_x
_atom_site_fract_y
_atom_site_fract_z
_atom_site_U_iso_or_equiv
_atom_site_adp_type
_atom_site_occupancy
_atom_site_symmetry_multiplicity
_atom_site_calc_flag
_atom_site_refinement_flags
Pd Pd 0.55595(2) 0.329835(13) 0.680942(11) 0.02243(5) Uani 1 1 d .
O1 O 0.9136(2) 0.63782(14) 0.90863(12) 0.0424(5) Uani 1 1 d .
H1 H 0.8345 0.5971 0.9127 0.051 Uiso 1 1 calc R
N1 N 0.6742(2) 0.48040(15) 0.85660(12) 0.0281(4) Uani 1 1 d .
N2 N 0.7568(2) 0.21013(15) 0.73954(12) 0.0297(4) Uani 1 1 d .
C1 C 0.8396(3) 0.51318(17) 0.76283(15) 0.0269(5) Uani 1 1 d .
C2 C 0.9394(3) 0.60352(18) 0.82783(16) 0.0319(5) Uani 1 1 d .
C3 C 1.0688(3) 0.6605(2) 0.8085(2) 0.0430(6) Uani 1 1 d .
H3 H 1.1359 0.7209 0.8522 0.052 Uiso 1 1 calc R
C4 C 1.0997(3) 0.6299(2) 0.7272(2) 0.0478(7) Uani 1 1 d .
H4 H 1.1870 0.6699 0.7149 0.057 Uiso 1 1 calc R
C5 C 1.0054(3) 0.5417(2) 0.66309(19) 0.0459(7) Uani 1 1 d .
H5 H 1.0282 0.5207 0.6070 0.055 Uiso 1 1 calc R
C6 C 0.8774(3) 0.4840(2) 0.68088(16) 0.0364(6) Uani 1 1 d .
H6 H 0.8136 0.4230 0.6365 0.044 Uiso 1 1 calc R
C7 C 0.7001(3) 0.45147(17) 0.77995(14) 0.0252(4) Uani 1 1 d .
C11 C 0.5525(3) 0.42460(17) 0.88374(14) 0.0280(5) Uani 1 1 d .
C12 C 0.3911(3) 0.43141(18) 0.87421(15) 0.0314(5) Uani 1 1 d .
C13 C 0.2805(3) 0.3784(2) 0.90599(16) 0.0378(6) Uani 1 1 d .
H13 H 0.1703 0.3820 0.9002 0.045 Uiso 1 1 calc R
C14 C 0.3279(4) 0.3207(2) 0.94586(17) 0.0427(7) Uani 1 1 d .
H14 H 0.2499 0.2832 0.9653 0.051 Uiso 1 1 calc R
C15 C 0.4885(4) 0.31782(19) 0.95732(16) 0.0403(6) Uani 1 1 d .
H15 H 0.5205 0.2789 0.9855 0.048 Uiso 1 1 calc R
C16 C 0.6048(3) 0.37095(18) 0.92831(15) 0.0331(5) Uani 1 1 d .
C17 C 0.3391(3) 0.4971(2) 0.83408(17) 0.0385(6) Uani 1 1 d .
H17A H 0.3212 0.4627 0.7717 0.046 Uiso 1 1 calc R
H17B H 0.4246 0.5597 0.8535 0.046 Uiso 1 1 calc R
H17C H 0.2376 0.5115 0.8509 0.046 Uiso 1 1 calc R
C18 C 0.7832(4) 0.3752(2) 0.94825(17) 0.0419(6) Uani 1 1 d .
H18A H 0.7967 0.3348 0.9806 0.050 Uiso 1 1 calc R
H18B H 0.8456 0.4446 0.9823 0.050 Uiso 1 1 calc R
H18C H 0.8229 0.3490 0.8948 0.050 Uiso 1 1 calc R
C21 C 0.3289(3) 0.34829(16) 0.55310(14) 0.0233(4) Uani 1 1 d .
N22 N 0.4422(2) 0.40690(14) 0.62532(12) 0.0235(4) Uani 1 1 d .
C23 C 0.4818(3) 0.50645(17) 0.64941(15) 0.0273(5) Uani 1 1 d .
H23 H 0.5597 0.5473 0.7005 0.033 Uiso 1 1 calc R
C24 C 0.4147(3) 0.55184(17) 0.60341(16) 0.0295(5) Uani 1 1 d .
H24 H 0.4467 0.6223 0.6218 0.035 Uiso 1 1 calc R
C25 C 0.2997(3) 0.49243(18) 0.52972(16) 0.0312(5) Uani 1 1 d .
H25 H 0.2517 0.5217 0.4965 0.037 Uiso 1 1 calc R
C26 C 0.2552(3) 0.39017(18) 0.50472(15) 0.0291(5) Uani 1 1 d .
H26 H 0.1748 0.3487 0.4548 0.035 Uiso 1 1 calc R
C31 C 0.2922(3) 0.23922(16) 0.52899(14) 0.0245(4) Uani 1 1 d .
N32 N 0.3874(2) 0.21026(14) 0.57753(12) 0.0248(4) Uani 1 1 d .
C33 C 0.3630(3) 0.11216(17) 0.55881(16) 0.0311(5) Uani 1 1 d .
H33 H 0.4314 0.0920 0.5923 0.037 Uiso 1 1 calc R
C34 C 0.2426(3) 0.03961(19) 0.49281(18) 0.0386(6) Uani 1 1 d .
H34 H 0.2279 -0.0291 0.4812 0.046 Uiso 1 1 calc R
C35 C 0.1438(3) 0.06965(19) 0.44402(18) 0.0399(6) Uani 1 1 d .
H35 H 0.0595 0.0215 0.3985 0.048 Uiso 1 1 calc R
C36 C 0.1685(3) 0.17026(18) 0.46201(16) 0.0330(5) Uani 1 1 d .
H36 H 0.1018 0.1918 0.4290 0.040 Uiso 1 1 calc R
C40 C 0.6766(3) 0.25513(17) 0.72122(14) 0.0274(5) Uani 1 1 d .
C41 C 0.8710(3) 0.16292(17) 0.75948(15) 0.0303(5) Uani 1 1 d .
C42 C 1.0215(3) 0.1812(2) 0.73481(15) 0.0346(5) Uani 1 1 d .
C43 C 1.1333(4) 0.1339(2) 0.75467(18) 0.0467(7) Uani 1 1 d .
H43 H 1.2373 0.1442 0.7393 0.056 Uiso 1 1 calc R
C44 C 1.0956(4) 0.0723(2) 0.79638(19) 0.0525(8) Uani 1 1 d .
H44 H 1.1735 0.0398 0.8085 0.063 Uiso 1 1 calc R
C45 C 0.9470(4) 0.0568(2) 0.82086(19) 0.0492(8) Uani 1 1 d .
H45 H 0.9245 0.0147 0.8503 0.059 Uiso 1 1 calc R
C46 C 0.8293(3) 0.10230(19) 0.80305(17) 0.0375(6) Uani 1 1 d .
C47 C 1.0594(4) 0.2503(2) 0.69081(18) 0.0459(7) Uani 1 1 d .
H47A H 1.1757 0.2638 0.6883 0.055 Uiso 1 1 calc R
H47B H 1.0330 0.3131 0.7227 0.055 Uiso 1 1 calc R
H47C H 0.9943 0.2190 0.6327 0.055 Uiso 1 1 calc R
C48 C 0.6677(4) 0.0884(2) 0.8308(2) 0.0495(7) Uani 1 1 d .
H48A H 0.6439 0.0269 0.8402 0.059 Uiso 1 1 calc R
H48B H 0.5817 0.0840 0.7863 0.059 Uiso 1 1 calc R
H48C H 0.6723 0.1454 0.8841 0.059 Uiso 1 1 calc R
S S 0.73704(8) 0.23644(5) 0.45906(4) 0.03198(13) Uani 1 1 d .
O2 O 0.7678(3) 0.19197(17) 0.51763(14) 0.0596(6) Uani 1 1 d .
O3 O 0.6165(3) 0.29107(15) 0.47579(14) 0.0470(5) Uani 1 1 d .
O4 O 0.8775(2) 0.28404(18) 0.43609(16) 0.0598(6) Uani 1 1 d .
C99 C 0.6379(4) 0.1285(2) 0.3611(2) 0.0505(7) Uani 1 1 d .
F1 F 0.6037(3) 0.15481(19) 0.29694(13) 0.0862(7) Uani 1 1 d .
F2 F 0.5007(3) 0.07660(17) 0.36946(15) 0.0843(7) Uani 1 1 d .
F3 F 0.7305(4) 0.06609(19) 0.33713(17) 0.1034(9) Uani 1 1 d .
C95 C 0.2284(6) 0.2168(3) 0.2441(3) 0.0943(16) Uani 1 1 d D
H95A H 0.2536 0.2874 0.2833 0.113 Uiso 1 1 calc R
H95B H 0.2803 0.1807 0.2716 0.113 Uiso 1 1 calc R
H95C H 0.1099 0.1881 0.2298 0.113 Uiso 1 1 calc R
C96 C 0.2919(7) 0.2079(4) 0.1638(5) 0.119(2) Uani 1 1 d D
H96A H 0.2431 0.2466 0.1373 0.143 Uiso 1 1 calc R
H96B H 0.4118 0.2360 0.1780 0.143 Uiso 1 1 calc R
O99 O 0.2522(4) 0.1046(2) 0.1040(2) 0.0933(10) Uani 1 1 d D
C97 C 0.2916(9) 0.0874(5) 0.0229(4) 0.126(2) Uani 1 1 d D
H97A H 0.4106 0.1136 0.0292 0.151 Uiso 1 1 calc R
H97B H 0.2351 0.1231 -0.0039 0.151 Uiso 1 1 calc R
C98 C 0.2410(9) -0.0229(6) -0.0336(4) 0.141(3) Uani 1 1 d D
H98A H 0.2669 -0.0337 -0.0901 0.169 Uiso 1 1 calc R
H98B H 0.1234 -0.0489 -0.0394 0.169 Uiso 1 1 calc R
H98C H 0.3001 -0.0578 -0.0080 0.169 Uiso 1 1 calc R

loop_
_atom_site_aniso_label
_atom_site_aniso_U_11
_atom_site_aniso_U_22
_atom_site_aniso_U_33
_atom_site_aniso_U_23
_atom_site_aniso_U_13
_atom_site_aniso_U_12
Pd 0.02588(9) 0.02045(8) 0.02282(9) 0.01009(6) 0.00515(6) 0.00732(6)
O1 0.0437(11) 0.0362(10) 0.0339(10) 0.0071(8) 0.0069(8) -0.0032(8)
N1 0.0311(10) 0.0273(10) 0.0238(9) 0.0098(8) 0.0057(8) 0.0044(8)
N2 0.0356(11) 0.0268(10) 0.0278(10) 0.0116(8) 0.0038(8) 0.0108(9)
C1 0.0261(11) 0.0284(12) 0.0295(12) 0.0143(10) 0.0065(9) 0.0087(9)
C2 0.0315(12) 0.0287(12) 0.0354(13) 0.0135(10) 0.0068(10) 0.0069(10)
C3 0.0344(14) 0.0355(14) 0.0545(17) 0.0183(13) 0.0084(12) -0.0004(11)
C4 0.0357(15) 0.0541(18) 0.0614(19) 0.0342(16) 0.0171(14) 0.0041(13)
C5 0.0369(15) 0.064(2) 0.0422(16) 0.0265(15) 0.0182(12) 0.0112(14)
C6 0.0332(13) 0.0431(15) 0.0324(13) 0.0153(11) 0.0104(10) 0.0077(11)
C7 0.0275(11) 0.0238(11) 0.0257(11) 0.0105(9) 0.0047(9) 0.0087(9)
C11 0.0364(12) 0.0229(11) 0.0186(10) 0.0050(9) 0.0070(9) 0.0010(9)
C12 0.0375(13) 0.0258(12) 0.0222(11) 0.0025(9) 0.0063(9) 0.0040(10)
C13 0.0373(14) 0.0334(13) 0.0313(13) 0.0033(11) 0.0127(11) 0.0018(11)
C14 0.0575(18) 0.0290(13) 0.0317(13) 0.0069(11) 0.0190(12) -0.0035(12)
C15 0.0648(19) 0.0267(12) 0.0253(12) 0.0090(10) 0.0113(12) 0.0051(12)
C16 0.0474(15) 0.0261(12) 0.0215(11) 0.0068(9) 0.0071(10) 0.0058(11)
C17 0.0403(14) 0.0420(15) 0.0329(13) 0.0131(12) 0.0092(11) 0.0134(12)
C18 0.0537(17) 0.0392(15) 0.0320(14) 0.0141(12) 0.0032(12) 0.0138(13)
C21 0.0220(10) 0.0243(11) 0.0266(11) 0.0120(9) 0.0089(8) 0.0073(8)
N22 0.0251(9) 0.0226(9) 0.0243(9) 0.0099(8) 0.0056(7) 0.0080(7)
C23 0.0312(12) 0.0222(11) 0.0295(12) 0.0107(9) 0.0073(9) 0.0077(9)
C24 0.0346(12) 0.0229(11) 0.0375(13) 0.0163(10) 0.0115(10) 0.0111(9)
C25 0.0323(12) 0.0329(13) 0.0387(13) 0.0229(11) 0.0089(10) 0.0129(10)
C26 0.0276(11) 0.0309(12) 0.0313(12) 0.0152(10) 0.0047(9) 0.0082(9)
C31 0.0241(11) 0.0235(11) 0.0267(11) 0.0101(9) 0.0085(9) 0.0063(9)
N32 0.0271(9) 0.0224(9) 0.0277(10) 0.0121(8) 0.0077(8) 0.0074(8)
C33 0.0343(12) 0.0237(11) 0.0378(13) 0.0149(10) 0.0087(10) 0.0076(10)
C34 0.0432(15) 0.0209(12) 0.0457(15) 0.0095(11) 0.0069(12) 0.0048(11)
C35 0.0358(14) 0.0273(13) 0.0448(15) 0.0080(11) -0.0005(11) 0.0004(11)
C36 0.0302(12) 0.0297(12) 0.0347(13) 0.0107(10) 0.0011(10) 0.0059(10)
C40 0.0308(12) 0.0258(11) 0.0255(11) 0.0108(9) 0.0063(9) 0.0064(9)
C41 0.0381(13) 0.0241(11) 0.0245(11) 0.0053(9) -0.0024(9) 0.0123(10)
C42 0.0384(13) 0.0350(13) 0.0226(11) 0.0029(10) -0.0018(10) 0.0142(11)
C43 0.0446(16) 0.0543(18) 0.0339(14) 0.0046(13) 0.0002(12) 0.0270(14)
C44 0.064(2) 0.0491(18) 0.0432(16) 0.0094(14) -0.0033(14) 0.0378(16)
C45 0.073(2) 0.0356(15) 0.0427(16) 0.0184(13) -0.0014(15) 0.0234(15)
C46 0.0490(15) 0.0278(12) 0.0343(13) 0.0123(11) -0.0008(11) 0.0118(11)
C47 0.0418(15) 0.0605(19) 0.0341(14) 0.0190(14) 0.0074(12) 0.0118(14)
C48 0.0603(19) 0.0416(16) 0.0521(18) 0.0273(14) 0.0097(15) 0.0096(14)
S 0.0346(3) 0.0281(3) 0.0373(3) 0.0159(3) 0.0073(3) 0.0116(2)
O2 0.0854(17) 0.0480(13) 0.0507(13) 0.0273(11) -0.0060(12) 0.0236(12)
O3 0.0554(12) 0.0402(11) 0.0669(14) 0.0316(10) 0.0333(11) 0.0281(10)
O4 0.0337(11) 0.0631(15) 0.0843(17) 0.0352(13) 0.0151(11) 0.0046(10)
C99 0.0603(19) 0.0440(17) 0.0435(17) 0.0152(14) 0.0121(14) 0.0098(15)
F1 0.1088(18) 0.0891(17) 0.0440(11) 0.0291(12) -0.0078(11) -0.0020(14)
F2 0.0825(15) 0.0607(14) 0.0751(15) 0.0157(12) 0.0083(12) -0.0270(12)
F3 0.143(2) 0.0674(15) 0.0875(17) -0.0014(13) 0.0449(17) 0.0557(16)
C95 0.103(4) 0.054(2) 0.107(4) 0.025(3) -0.014(3) 0.011(2)
C96 0.110(4) 0.059(3) 0.206(7) 0.076(4) 0.026(4) 0.019(3)
O99 0.102(2) 0.085(2) 0.124(3) 0.074(2) 0.018(2) 0.0276(18)
C97 0.170(6) 0.151(6) 0.146(5) 0.122(5) 0.078(5) 0.087(5)
C98 0.206(7) 0.184(7) 0.102(4) 0.095(5) 0.049(5) 0.117(6)

loop_
_atom_type_symbol
_atom_type_description
_atom_type_scat_dispersion_real
_atom_type_scat_dispersion_imag
_atom_type_scat_source
C C 0.0033 0.0016 'International Tables Vol C Tables 4.2.6.8 and 6.1.1.4'
H H 0.0000 0.0000 'International Tables Vol C Tables 4.2.6.8 and 6.1.1.4'
N N 0.0061 0.0033 'International Tables Vol C Tables 4.2.6.8 and 6.1.1.4'
O O 0.0106 0.0060 'International Tables Vol C Tables 4.2.6.8 and 6.1.1.4'
F F 0.0171 0.0103 'International Tables Vol C Tables 4.2.6.8 and 6.1.1.4'
S S 0.1246 0.1234 'International Tables Vol C Tables 4.2.6.8 and 6.1.1.4'
Pd Pd -0.9988 1.0072 'International Tables Vol C Tables 4.2.6.8 and 6.1.1.4'

loop_
_geom_angle_atom_site_label_1
_geom_angle_atom_site_label_2
_geom_angle_atom_site_label_3
_geom_angle
C40 Pd C7 85.68(9)
C40 Pd N22 172.86(8)
C7 Pd N22 96.27(8)
C40 Pd N32 99.40(9)
C7 Pd N32 174.38(8)
N22 Pd N32 78.98(7)
C7 N1 C11 124.1(2)
C40 N2 C41 172.6(2)
C6 C1 C2 117.7(2)
C6 C1 C7 120.7(2)
C2 C1 C7 121.6(2)
O1 C2 C3 118.0(2)
O1 C2 C1 122.2(2)
C3 C2 C1 119.7(2)
C4 C3 C2 120.6(3)
C3 C4 C5 120.7(3)
C4 C5 C6 119.6(3)
C5 C6 C1 121.6(3)
N1 C7 C1 118.0(2)
N1 C7 Pd 123.66(17)
C1 C7 Pd 118.30(16)
C12 C11 C16 121.4(2)
C12 C11 N1 121.2(2)
C16 C11 N1 117.1(2)
C13 C12 C11 118.0(2)
C13 C12 C17 120.7(2)
C11 C12 C17 121.3(2)
C14 C13 C12 121.3(3)
C15 C14 C13 119.8(2)
C14 C15 C16 121.2(3)
C15 C16 C11 118.1(2)
C15 C16 C18 120.9(2)
C11 C16 C18 120.9(2)
N22 C21 C26 120.7(2)
N22 C21 C31 116.37(19)
C26 C21 C31 122.9(2)
C23 N22 C21 118.78(19)
C23 N22 Pd 126.03(16)
C21 N22 Pd 114.84(14)
N22 C23 C24 123.0(2)
C23 C24 C25 118.4(2)
C26 C25 C24 119.5(2)
C25 C26 C21 119.6(2)
N32 C31 C36 121.4(2)
N32 C31 C21 115.32(19)
C36 C31 C21 123.3(2)
C33 N32 C31 118.8(2)
C33 N32 Pd 126.89(16)
C31 N32 Pd 114.21(14)
N32 C33 C34 122.7(2)
C33 C34 C35 118.3(2)
C36 C35 C34 119.6(2)
C35 C36 C31 119.1(2)
N2 C40 Pd 173.8(2)
C46 C41 C42 124.2(2)
C46 C41 N2 118.7(2)
C42 C41 N2 117.1(2)
C43 C42 C41 116.6(3)
C43 C42 C47 122.3(3)
C41 C42 C47 121.1(2)
C44 C43 C42 120.9(3)
C43 C44 C45 121.1(3)
C44 C45 C46 120.9(3)
C45 C46 C41 116.3(3)
C45 C46 C48 121.8(3)
C41 C46 C48 121.9(2)
O3 S O2 114.63(14)
O3 S O4 114.34(13)
O2 S O4 116.36(15)
O3 S C99 103.22(15)
O2 S C99 102.34(14)
O4 S C99 103.36(15)
F2 C99 F3 106.2(3)
F2 C99 F1 108.0(3)
F3 C99 F1 107.0(3)
F2 C99 S 112.0(2)
F3 C99 S 111.9(2)
F1 C99 S 111.4(2)
O99 C96 C95 110.5(4)
C97 O99 C96 115.7(4)
O99 C97 C98 110.3(4)

loop_
_geom_bond_atom_site_label_1
_geom_bond_atom_site_label_2
_geom_bond_distance
Pd C40 1.926(2)
Pd C7 2.017(2)
Pd N22 2.0739(18)
Pd N32 2.1173(19)
O1 C2 1.348(3)
N1 C7 1.283(3)
N1 C11 1.425(3)
N2 C40 1.152(3)
N2 C41 1.402(3)
C1 C6 1.404(3)
C1 C2 1.417(3)
C1 C7 1.477(3)
C2 C3 1.400(3)
C3 C4 1.371(4)
C4 C5 1.379(4)
C5 C6 1.383(4)
C11 C12 1.400(4)
C11 C16 1.406(3)
C12 C13 1.394(3)
C12 C17 1.507(4)
C13 C14 1.385(4)
C14 C15 1.377(4)
C15 C16 1.394(4)
C16 C18 1.509(4)
C21 N22 1.358(3)
C21 C26 1.391(3)
C21 C31 1.481(3)
N22 C23 1.345(3)
C23 C24 1.376(3)
C24 C25 1.382(3)
C25 C26 1.381(3)
C31 N32 1.353(3)
C31 C36 1.388(3)
N32 C33 1.346(3)
C33 C34 1.382(4)
C34 C35 1.385(4)
C35 C36 1.384(4)
C41 C46 1.396(4)
C41 C42 1.399(4)
C42 C43 1.386(4)
C42 C47 1.501(4)
C43 C44 1.377(5)
C44 C45 1.378(5)
C45 C46 1.394(4)
C46 C48 1.504(4)
S O3 1.4269(19)
S O2 1.434(2)
S O4 1.434(2)
S C99 1.810(3)
C99 F2 1.320(4)
C99 F3 1.321(4)
C99 F1 1.332(4)
C95 C96 1.505(7)
C96 O99 1.443(6)
O99 C97 1.411(6)
C97 C98 1.509(8)

loop_
_geom_hbond_atom_site_label_D
_geom_hbond_atom_site_label_H
_geom_hbond_atom_site_label_A
_geom_hbond_distance_DH
_geom_hbond_distance_HA
_geom_hbond_distance_DA
_geom_hbond_angle_DHA
_geom_hbond_site_symmetry_A
O1 H1 N1 0.84 1.83 2.571(3) 146.3 .
C34 H34 O2 0.95 2.45 3.387(3) 167.1 2_656
C47 H47C O2 0.98 2.48 3.395(4) 155.7 .
C24 H24 O3 0.95 2.56 3.173(3) 122.6 2_666
C25 H25 O3 0.95 2.64 3.214(3) 119.6 2_666
C26 H26 O4 0.95 2.47 3.170(3) 130.9 1_455
C36 H36 O4 0.95 2.57 3.371(3) 142.5 1_455
C45 H45 O99 0.95 2.51 3.394(4) 155.7 2_656
